data_7124327
loop_
_publ_author_name
'Volla, Chandra MR'
'Singh, Anurag'
'Shukla, Rahul Kumar'

_publ_section_title
;
 Palladium-catalyzed Highly Diastereoslective Cascade Dihalogenation of
 Alkyne-tethered Cylcohexadienones via Umpolung of Palladium Enolate
;
_journal_name_full 'Chemical Communications'
_journal_paper_doi 10.1039/C9CC07164D
_journal_year 2019
_chemical_formula_moiety 'C18 H16 Cl2 O3'
_chemical_formula_sum 'C18 H16 Cl2 O3'
_chemical_formula_weight 351.21
_space_group_crystal_system monoclinic
_space_group_IT_number 14
_space_group_name_Hall '-P 2yn'
_space_group_name_H-M_alt 'P 1 21/n 1'
_symmetry_space_group_name_Hall '-P 2yn'
_symmetry_space_group_name_H-M 'P 1 21/n 1'
_atom_sites_solution_hydrogens geom
_atom_sites_solution_primary dual
_audit_creation_date 2019-05-22
_audit_creation_method
;
Olex2 1.2-ac3
(compiled 2017.08.10 svn.r3458 for OlexSys, GUI svn.r5381)
;
_audit_update_record
;
2019-06-11 deposited with the CCDC.    2019-10-14 downloaded from the CCDC.
;
_cell_angle_alpha 90
_cell_angle_beta 112.931(7)
_cell_angle_gamma 90
_cell_formula_units_Z 4
_cell_length_a 14.5511(8)
_cell_length_b 7.0251(3)
_cell_length_c 17.6664(9)
_cell_measurement_reflns_used 6071
_cell_measurement_temperature 150
_cell_measurement_theta_max 31.1470
_cell_measurement_theta_min 2.3100
_cell_volume 1663.20(17)
_computing_cell_refinement 'CrysAlisPro 1.171.39.46 (Rigaku OD, 2018)'
_computing_data_collection 'CrysAlisPro 1.171.39.46 (Rigaku OD, 2018)'
_computing_data_reduction 'CrysAlisPro 1.171.39.46 (Rigaku OD, 2018)'
_computing_molecular_graphics 'Olex2 (Dolomanov et al., 2009)'
_computing_publication_material 'Olex2 (Dolomanov et al., 2009)'
_computing_structure_refinement 'ShelXL (Sheldrick, 2015)'
_computing_structure_solution 'ShelXT (Sheldrick, 2015)'
_diffrn_ambient_temperature 150
_diffrn_detector 'CCD plate'
_diffrn_measured_fraction_theta_full 1.000
_diffrn_measured_fraction_theta_max 1.000
_diffrn_measurement_details
;
List of Runs (angles in degrees, time in seconds):

  # Type    Start    End  Width  t~exp~   \w     \q     \k     \f   Frames
#--------------------------------------------------------------------------
  1  \w    -41.00  70.00   0.50    8.00    --  -20.00  72.00  36.00  222
  2  \w    -53.00  15.00   0.50    8.00    --  -20.00 -72.00-108.00  136
  3  \w    -68.50 -12.00   0.50    8.00    --  -20.00 -72.00-180.00  113
  4  \w    -54.00 -34.00   0.50    8.00    --  -20.00   0.00-180.00   40
;
_diffrn_measurement_device 'abstract diffractometer'
_diffrn_measurement_device_type 'dtrek-CrysAlisPro-abstract goniometer imported rigaku-d*trek images'
_diffrn_measurement_method '\w scans'
_diffrn_orient_matrix_type 'CrysAlisPro convention (1999,Acta A55,543-557)'
_diffrn_orient_matrix_UB_11 -0.0206881000
_diffrn_orient_matrix_UB_12 0.0253463000
_diffrn_orient_matrix_UB_13 -0.0421654000
_diffrn_orient_matrix_UB_21 -0.0015541000
_diffrn_orient_matrix_UB_22 -0.0974761000
_diffrn_orient_matrix_UB_23 -0.0109159000
_diffrn_orient_matrix_UB_31 -0.0487016000
_diffrn_orient_matrix_UB_32 -0.0077088000
_diffrn_orient_matrix_UB_33 -0.0001562000
_diffrn_radiation_monochromator graphite
_diffrn_radiation_probe x-ray
_diffrn_radiation_type MoK\a
_diffrn_radiation_wavelength 0.71073
_diffrn_reflns_av_R_equivalents 0.0327
_diffrn_reflns_av_unetI/netI 0.0313
_diffrn_reflns_Laue_measured_fraction_full 1.000
_diffrn_reflns_Laue_measured_fraction_max 1.000
_diffrn_reflns_limit_h_max 17
_diffrn_reflns_limit_h_min -16
_diffrn_reflns_limit_k_max 5
_diffrn_reflns_limit_k_min -8
_diffrn_reflns_limit_l_max 14
_diffrn_reflns_limit_l_min -21
_diffrn_reflns_number 7614
_diffrn_reflns_point_group_measured_fraction_full 1.000
_diffrn_reflns_point_group_measured_fraction_max 1.000
_diffrn_reflns_theta_full 24.995
_diffrn_reflns_theta_max 24.995
_diffrn_reflns_theta_min 2.315
_diffrn_source 'fine-focus sealed X-ray tube'
_diffrn_source_type 'Enhance (Mo) X-ray Source'
_exptl_absorpt_coefficient_mu 0.402
_exptl_absorpt_correction_T_max 1.00000
_exptl_absorpt_correction_T_min 0.58206
_exptl_absorpt_correction_type multi-scan
_exptl_absorpt_process_details
;
CrysAlisPro 1.171.39.46 (Rigaku Oxford Diffraction, 2018)
Empirical absorption correction using spherical harmonics,
 implemented in SCALE3 ABSPACK scaling algorithm.
;
_exptl_crystal_colour colourless
_exptl_crystal_colour_primary colourless
_exptl_crystal_density_diffrn 1.403
_exptl_crystal_description plate
_exptl_crystal_F_000 728
_exptl_crystal_size_max 0.15
_exptl_crystal_size_mid 0.11
_exptl_crystal_size_min 0.081
_refine_diff_density_max 0.756
_refine_diff_density_min -0.488
_refine_diff_density_rms 0.166
_refine_ls_extinction_method none
_refine_ls_goodness_of_fit_ref 1.162
_refine_ls_hydrogen_treatment constr
_refine_ls_matrix_type full
_refine_ls_number_parameters 210
_refine_ls_number_reflns 2924
_refine_ls_number_restraints 0
_refine_ls_restrained_S_all 1.162
_refine_ls_R_factor_all 0.0493
_refine_ls_R_factor_gt 0.0379
_refine_ls_shift/su_max 0.001
_refine_ls_shift/su_mean 0.000
_refine_ls_structure_factor_coef Fsqd
_refine_ls_weighting_details 'w=1/[\s^2^(Fo^2^)+(0.0790P)^2^+0.5634P] where P=(Fo^2^+2Fc^2^)/3'
_refine_ls_weighting_scheme calc
_refine_ls_wR_factor_gt 0.1098
_refine_ls_wR_factor_ref 0.1417
_reflns_Friedel_coverage 0.000
_reflns_number_gt 2521
_reflns_number_total 2924
_reflns_threshold_expression 'I > 2\s(I)'
_cod_data_source_file c9cc07164d2.cif
_cod_data_source_block cmrv-rs-213_mo
_cod_original_cell_volume 1663.20(16)
_cod_database_code 7124327
_shelx_shelxl_version_number 2014/7
_shelx_space_group_comment
;
The symmetry employed for this shelxl refinement is uniquely defined
by the following loop, which should always be used as a source of
symmetry information in preference to the above space-group names.
They are only intended as comments.
;
_shelx_estimated_absorpt_t_max 0.968
_shelx_estimated_absorpt_t_min 0.942
_reflns_odcompleteness_completeness 90.45
_reflns_odcompleteness_iscentric 1
_reflns_odcompleteness_theta 31.01
_olex2_refinement_description
;
1. Fixed Uiso
 At 1.2 times of:
  All C(H) groups, All C(H,H) groups
 At 1.5 times of:
  All C(H,H,H) groups
2.a Ternary CH refined with riding coordinates:
 C00I(H00I), C00L(H00L)
2.b Secondary CH2 refined with riding coordinates:
 C00D(H00C,H00D)
2.c Aromatic/amide H refined with riding coordinates:
 C006(H006), C009(H009), C00A(H00A), C00B(H00B), C00F(H00F), C00H(H00H)
2.d Idealised Me refined as rotating group:
 C00M(H00E,H00G,H00J), C00N(H00K,H00M,H00N)
;
_olex2_submission_special_instructions 'No special instructions were received'
_oxdiff_exptl_absorpt_empirical_details
;
Empirical correction (ABSPACK) includes:
- Absorption correction using spherical harmonics
- Frame scaling
- Detector area scaling
;
_oxdiff_exptl_absorpt_empirical_full_max 1.491
_oxdiff_exptl_absorpt_empirical_full_min 0.701

loop_
_space_group_symop_operation_xyz
'x, y, z'
'-x+1/2, y+1/2, -z+1/2'
'-x, -y, -z'
'x-1/2, -y-1/2, z-1/2'

loop_
_atom_site_label
_atom_site_type_symbol
_atom_site_fract_x
_atom_site_fract_y
_atom_site_fract_z
_atom_site_U_iso_or_equiv
_atom_site_adp_type
_atom_site_occupancy
_atom_site_site_symmetry_order
_atom_site_calc_flag
_atom_site_refinement_flags_posn
Cl01 Cl 0.62358(5) 1.00116(7) 0.37821(4) 0.0297(2) Uani 1 1 d .
Cl02 Cl 0.67204(6) 0.99210(8) 0.64832(4) 0.0373(2) Uani 1 1 d .
O003 O 0.82341(12) 0.5026(2) 0.55422(10) 0.0250(4) Uani 1 1 d .
O004 O 0.61717(13) 0.4793(2) 0.02776(11) 0.0305(4) Uani 1 1 d .
O005 O 0.48439(12) 0.6941(3) 0.55122(11) 0.0372(5) Uani 1 1 d .
C006 C 0.58015(16) 0.3940(3) 0.21647(13) 0.0229(5) Uani 1 1 d .
H006 H 0.5528 0.2693 0.2065 0.027 Uiso 1 1 calc R
C007 C 0.60447(16) 0.4856(3) 0.15661(14) 0.0200(5) Uani 1 1 d .
C008 C 0.63543(15) 0.6664(3) 0.30612(13) 0.0202(5) Uani 1 1 d .
C009 C 0.59561(18) 0.4837(3) 0.29058(15) 0.0223(5) Uani 1 1 d .
H009 H 0.5789 0.4198 0.3309 0.027 Uiso 1 1 calc R
C00A C 0.64372(16) 0.6684(3) 0.17233(13) 0.0236(5) Uani 1 1 d .
H00A H 0.6610 0.7319 0.1322 0.028 Uiso 1 1 calc R
C00B C 0.65804(16) 0.7594(3) 0.24541(13) 0.0238(5) Uani 1 1 d .
H00B H 0.6834 0.8857 0.2545 0.029 Uiso 1 1 calc R
C00C C 0.69682(15) 0.6790(3) 0.45936(12) 0.0189(5) Uani 1 1 d .
C00D C 0.74139(17) 0.4822(3) 0.47627(14) 0.0232(5) Uani 1 1 d .
H00C H 0.6924 0.3881 0.4795 0.028 Uiso 1 1 calc R
H00D H 0.7649 0.4420 0.4331 0.028 Uiso 1 1 calc R
C00E C 0.65496(16) 0.7591(3) 0.38571(13) 0.0212(5) Uani 1 1 d .
C00F C 0.72862(19) 0.5007(3) 0.63652(15) 0.0269(6) Uani 1 1 d .
H00F H 0.7625 0.3981 0.6712 0.032 Uiso 1 1 calc R
C00G C 0.78892(16) 0.6255(3) 0.60341(13) 0.0241(5) Uani 1 1 d .
C00H C 0.63235(19) 0.5219(3) 0.62142(15) 0.0283(6) Uani 1 1 d .
H00H H 0.6000 0.4295 0.6417 0.034 Uiso 1 1 calc R
C00I C 0.72490(15) 0.7772(3) 0.54191(12) 0.0205(5) Uani 1 1 d .
H00I H 0.7677 0.8899 0.5439 0.025 Uiso 1 1 calc R
C00J C 0.59254(15) 0.3942(3) 0.07676(13) 0.0241(5) Uani 1 1 d .
C00K C 0.57477(17) 0.6838(3) 0.57441(13) 0.0257(5) Uani 1 1 d .
C00L C 0.63383(17) 0.8436(3) 0.55731(13) 0.0243(5) Uani 1 1 d .
H00L H 0.5890 0.9185 0.5088 0.029 Uiso 1 1 calc R
C00M C 0.5504(2) 0.1971(4) 0.05909(15) 0.0346(6) Uani 1 1 d .
H00E H 0.4813 0.1982 0.0550 0.052 Uiso 1 1 calc GR
H00G H 0.5902 0.1116 0.1036 0.052 Uiso 1 1 calc GR
H00J H 0.5521 0.1524 0.0071 0.052 Uiso 1 1 calc GR
C00N C 0.88156(17) 0.7027(4) 0.67217(15) 0.0350(6) Uani 1 1 d .
H00K H 0.9208 0.5966 0.7051 0.053 Uiso 1 1 calc GR
H00M H 0.8617 0.7874 0.7072 0.053 Uiso 1 1 calc GR
H00N H 0.9219 0.7738 0.6485 0.053 Uiso 1 1 calc GR

loop_
_atom_site_aniso_label
_atom_site_aniso_U_11
_atom_site_aniso_U_22
_atom_site_aniso_U_33
_atom_site_aniso_U_23
_atom_site_aniso_U_13
_atom_site_aniso_U_12
Cl01 0.0421(4) 0.0198(3) 0.0254(4) -0.0001(2) 0.0114(3) 0.0062(2)
Cl02 0.0536(5) 0.0314(4) 0.0342(4) -0.0151(2) 0.0250(4) -0.0082(3)
O003 0.0207(9) 0.0313(9) 0.0225(9) 0.0004(6) 0.0077(7) 0.0042(6)
O004 0.0299(10) 0.0413(10) 0.0246(9) -0.0010(7) 0.0152(8) 0.0014(7)
O005 0.0265(9) 0.0435(11) 0.0462(11) -0.0116(8) 0.0190(8) -0.0010(8)
C006 0.0232(12) 0.0199(11) 0.0260(11) -0.0022(9) 0.0100(10) -0.0021(9)
C007 0.0149(11) 0.0242(12) 0.0198(12) -0.0018(8) 0.0054(9) 0.0019(8)
C008 0.0169(11) 0.0238(11) 0.0186(11) 0.0009(9) 0.0055(9) 0.0034(9)
C009 0.0260(12) 0.0218(12) 0.0205(11) 0.0014(8) 0.0105(10) -0.0007(8)
C00A 0.0238(12) 0.0281(12) 0.0211(11) 0.0024(9) 0.0111(10) -0.0033(9)
C00B 0.0229(12) 0.0237(11) 0.0237(11) -0.0012(9) 0.0079(10) -0.0046(9)
C00C 0.0169(10) 0.0224(11) 0.0194(11) -0.0031(9) 0.0092(9) -0.0027(8)
C00D 0.0248(12) 0.0241(12) 0.0213(12) -0.0014(9) 0.0098(10) 0.0017(9)
C00E 0.0209(11) 0.0187(11) 0.0251(11) -0.0025(9) 0.0103(9) -0.0009(9)
C00F 0.0322(14) 0.0281(13) 0.0210(12) 0.0025(9) 0.0108(11) -0.0015(9)
C00G 0.0236(12) 0.0295(12) 0.0203(11) -0.0018(9) 0.0099(10) -0.0014(9)
C00H 0.0333(14) 0.0292(13) 0.0272(13) -0.0022(9) 0.0171(11) -0.0071(10)
C00I 0.0212(11) 0.0227(11) 0.0188(11) -0.0032(9) 0.0093(9) -0.0034(9)
C00J 0.0166(11) 0.0324(13) 0.0220(11) -0.0016(10) 0.0060(9) 0.0048(9)
C00K 0.0252(12) 0.0321(13) 0.0239(12) -0.0105(10) 0.0141(10) -0.0041(10)
C00L 0.0288(12) 0.0256(12) 0.0200(11) -0.0066(9) 0.0111(10) -0.0008(9)
C00M 0.0416(15) 0.0344(14) 0.0308(13) -0.0121(11) 0.0173(12) -0.0040(11)
C00N 0.0264(13) 0.0475(16) 0.0264(12) -0.0016(11) 0.0051(11) -0.0047(11)

loop_
_atom_type_symbol
_atom_type_description
_atom_type_scat_dispersion_real
_atom_type_scat_dispersion_imag
_atom_type_scat_source
C C 0.0033 0.0016 'International Tables Vol C Tables 4.2.6.8 and 6.1.1.4'
H H 0.0000 0.0000 'International Tables Vol C Tables 4.2.6.8 and 6.1.1.4'
Cl Cl 0.1484 0.1585 'International Tables Vol C Tables 4.2.6.8 and 6.1.1.4'
O O 0.0106 0.0060 'International Tables Vol C Tables 4.2.6.8 and 6.1.1.4'

loop_
_geom_angle_atom_site_label_1
_geom_angle_atom_site_label_2
_geom_angle_atom_site_label_3
_geom_angle
C00D O003 C00G 106.42(16)
C007 C006 H006 119.7
C009 C006 H006 119.7
C009 C006 C007 120.6(2)
C006 C007 C00J 123.06(19)
C00A C007 C006 118.7(2)
C00A C007 C00J 118.20(19)
C009 C008 C00B 118.9(2)
C009 C008 C00E 120.47(19)
C00B C008 C00E 120.61(19)
C006 C009 C008 120.4(2)
C006 C009 H009 119.8
C008 C009 H009 119.8
C007 C00A H00A 119.5
C00B C00A C007 121.0(2)
C00B C00A H00A 119.5
C008 C00B H00B 119.8
C00A C00B C008 120.3(2)
C00A C00B H00B 119.8
C00D C00C C00I 106.99(17)
C00E C00C C00D 125.51(19)
C00E C00C C00I 126.72(19)
O003 C00D C00C 103.36(16)
O003 C00D H00C 111.1
O003 C00D H00D 111.1
C00C C00D H00C 111.1
C00C C00D H00D 111.1
H00C C00D H00D 109.1
C008 C00E Cl01 114.17(15)
C00C C00E Cl01 119.47(16)
C00C C00E C008 126.29(19)
C00G C00F H00F 117.1
C00H C00F H00F 117.1
C00H C00F C00G 125.7(2)
O003 C00G C00F 106.04(18)
O003 C00G C00I 104.12(16)
O003 C00G C00N 106.60(18)
C00F C00G C00I 112.96(18)
C00F C00G C00N 111.45(18)
C00N C00G C00I 114.8(2)
C00F C00H H00H 119.1
C00F C00H C00K 121.8(2)
C00K C00H H00H 119.1
C00C C00I C00G 102.99(16)
C00C C00I H00I 108.9
C00C C00I C00L 112.50(17)
C00G C00I H00I 108.9
C00L C00I C00G 114.36(17)
C00L C00I H00I 108.9
O004 C00J C007 120.1(2)
O004 C00J C00M 121.1(2)
C00M C00J C007 118.73(19)
O005 C00K C00H 122.8(2)
O005 C00K C00L 120.7(2)
C00H C00K C00L 116.4(2)
Cl02 C00L H00L 109.2
C00I C00L Cl02 110.28(15)
C00I C00L H00L 109.2
C00K C00L Cl02 104.57(14)
C00K C00L C00I 114.11(18)
C00K C00L H00L 109.2
C00J C00M H00E 109.5
C00J C00M H00G 109.5
C00J C00M H00J 109.5
H00E C00M H00G 109.5
H00E C00M H00J 109.5
H00G C00M H00J 109.5
C00G C00N H00K 109.5
C00G C00N H00M 109.5
C00G C00N H00N 109.5
H00K C00N H00M 109.5
H00K C00N H00N 109.5
H00M C00N H00N 109.5

loop_
_geom_bond_atom_site_label_1
_geom_bond_atom_site_label_2
_geom_bond_distance
Cl01 C00E 1.752(2)
Cl02 C00L 1.813(2)
O003 C00D 1.436(3)
O003 C00G 1.446(3)
O004 C00J 1.215(3)
O005 C00K 1.218(3)
C006 H006 0.9500
C006 C007 1.396(3)
C006 C009 1.390(3)
C007 C00A 1.389(3)
C007 C00J 1.497(3)
C008 C009 1.391(3)
C008 C00B 1.400(3)
C008 C00E 1.473(3)
C009 H009 0.9500
C00A H00A 0.9500
C00A C00B 1.382(3)
C00B H00B 0.9500
C00C C00D 1.507(3)
C00C C00E 1.328(3)
C00C C00I 1.518(3)
C00D H00C 0.9900
C00D H00D 0.9900
C00F H00F 0.9500
C00F C00G 1.510(3)
C00F C00H 1.328(4)
C00G C00I 1.548(3)
C00G C00N 1.520(3)
C00H H00H 0.9500
C00H C00K 1.464(3)
C00I H00I 1.0000
C00I C00L 1.526(3)
C00J C00M 1.497(3)
C00K C00L 1.515(3)
C00L H00L 1.0000
C00M H00E 0.9800
C00M H00G 0.9800
C00M H00J 0.9800
C00N H00K 0.9800
C00N H00M 0.9800
C00N H00N 0.9800
